data_1575650
loop_
_publ_author_name
'Yang, Gang'
'Ye, Wei'
'Shen, Yueqi'
'Shao, Dong-Sheng'
'Liu, Jian-Lan'
'Tian, Zheng-Fang'
'Ning, Weihua'
'Ren, Xiao-Ming'

_publ_section_title
;
 Thermally responsive multistate fluorescence coupled with uniaxial
 negative thermal expansion in 1D lead halide hybrids.
;
_journal_issue 40
_journal_name_full 'Chemical science'
_journal_page_first 18766
_journal_page_last 18774
_journal_paper_doi 10.1039/d5sc05322f
_journal_volume 16
_journal_year 2025
_chemical_formula_moiety 'Cl3 Pb, C7 H15 Cl N'
_chemical_formula_sum 'C7 H15 Cl4 N Pb'
_chemical_formula_weight 462.19
_space_group_crystal_system orthorhombic
_space_group_IT_number 62
_space_group_name_Hall '-P 2ac 2n'
_space_group_name_H-M_alt 'P n m a'
_atom_sites_solution_hydrogens geom
_atom_sites_solution_primary direct
_atom_sites_solution_secondary difmap
_audit_creation_date 2025-07-24
_audit_creation_method
;
Olex2 1.5
(compiled 2024.02.16 svn.r378c4104 for OlexSys, GUI svn.r6928)
;
_audit_update_record
;
2025-07-24 deposited with the CCDC.	2025-09-08 downloaded from the CCDC.
;
_cell_angle_alpha 90.00
_cell_angle_beta 90.00
_cell_angle_gamma 90.00
_cell_formula_units_Z 4
_cell_length_a 7.9422(4)
_cell_length_b 9.3809(5)
_cell_length_c 17.8601(11)
_cell_measurement_reflns_used 4336
_cell_measurement_temperature 390(2)
_cell_measurement_theta_max 27.8120
_cell_measurement_theta_min 2.4240
_cell_volume 1330.67(13)
_computing_molecular_graphics 'Olex2 1.5 (Dolomanov et al., 2009)'
_computing_publication_material 'Olex2 1.5 (Dolomanov et al., 2009)'
_computing_structure_refinement 'XL  (Sheldrick, 2008)'
_computing_structure_solution 'SHELXT 2018/2 (Sheldrick, 2018)'
_diffrn_ambient_temperature 390.15
_diffrn_measured_fraction_theta_full 1.000
_diffrn_measured_fraction_theta_max 1.000
_diffrn_measurement_device_type Rigaku
_diffrn_radiation_monochromator graphite
_diffrn_radiation_type MoK\a
_diffrn_radiation_wavelength 0.71073
_diffrn_reflns_av_R_equivalents 0.0608
_diffrn_reflns_av_unetI/netI 0.0267
_diffrn_reflns_limit_h_max 9
_diffrn_reflns_limit_h_min -9
_diffrn_reflns_limit_k_max 10
_diffrn_reflns_limit_k_min -11
_diffrn_reflns_limit_l_max 21
_diffrn_reflns_limit_l_min -21
_diffrn_reflns_number 9329
_diffrn_reflns_theta_full 24.98
_diffrn_reflns_theta_max 24.98
_diffrn_reflns_theta_min 2.28
_diffrn_source 'fine-focus sealed tube'
_exptl_absorpt_coefficient_mu 13.443
_exptl_crystal_density_diffrn 2.307
_exptl_crystal_density_method 'not measured'
_exptl_crystal_description block
_exptl_crystal_F_000 856
_refine_diff_density_max 1.969
_refine_diff_density_min -0.916
_refine_diff_density_rms 0.179
_refine_ls_extinction_method none
_refine_ls_goodness_of_fit_ref 1.065
_refine_ls_hydrogen_treatment mixed
_refine_ls_matrix_type full
_refine_ls_number_parameters 70
_refine_ls_number_reflns 1252
_refine_ls_number_restraints 49
_refine_ls_restrained_S_all 1.074
_refine_ls_R_factor_all 0.0611
_refine_ls_R_factor_gt 0.0501
_refine_ls_shift/su_max 0.000
_refine_ls_shift/su_mean 0.000
_refine_ls_structure_factor_coef Fsqd
_refine_ls_weighting_details 'calc w=1/[\s^2^(Fo^2^)+(0.0664P)^2^+8.2480P] where P=(Fo^2^+2Fc^2^)/3'
_refine_ls_weighting_scheme calc
_refine_ls_wR_factor_gt 0.1342
_refine_ls_wR_factor_ref 0.1404
_reflns_number_gt 991
_reflns_number_total 1252
_reflns_threshold_expression >2sigma(I)
_cod_data_source_file d5sc05322f2.cif
_cod_data_source_block 1_CCDC3
_cod_depositor_comments 'Adding full bibliography for 1575647--1575650.cif.'
_cod_database_code 1575650
_olex2_refinement_description
;
1. Fixed Uiso
 At 1.2 times of:
  {H1A,H1B} of C1, {H4A,H4B} of C4, {H2A,H2B} of C2, {H5A,H5B} of C5
 At 1.5 times of:
  {H3A,H3B} of C3
2. Restrained distances
 C1-C2
 1.6 with sigma of 0.02
3. Rigid bond restraints
 C1, C2
 with sigma for 1-2 distances of 0.01 and sigma for 1-3 distances of 0.02
 Cl3
 with sigma for 1-2 distances of 0.01 and sigma for 1-3 distances of 0.02
 C2
 with sigma for 1-2 distances of 0.01 and sigma for 1-3 distances of 0.02
 N1
 with sigma for 1-2 distances of 0.01 and sigma for 1-3 distances of 0.02
 C4, C5
 with sigma for 1-2 distances of 0.01 and sigma for 1-3 distances of 0.02
 C5, C4, C3, C2, C1, N1, Cl3
 with sigma for 1-2 distances of 0.01 and sigma for 1-3 distances of 0.01
4. Uiso/Uaniso restraints and constraints
Cl3 \\sim C1 \\sim C2 \\sim C3 \\sim N1 \\sim C4 \\sim C5: within 2A with sigma
of 0.01 and sigma for terminal atoms of 0.02 within 2A
5. Others
 Fixed Sof: H1A(0.5) H1B(0.5) H2A(0.5) H2B(0.5)
6.a Riding coordinates:
 C3(H3A,H3B)
6.b Secondary CH2 refined with riding coordinates:
 C1(H1A,H1B), C2(H2A,H2B), C4(H4A,H4B), C5(H5A,H5B)
;
_olex2_submission_special_instructions 'No special instructions were received'

loop_
_space_group_symop_id
_space_group_symop_operation_xyz
1 'x, y, z'
2 '-x+1/2, -y, z+1/2'
3 '-x, y+1/2, -z'
4 'x+1/2, -y+1/2, -z+1/2'
5 '-x, -y, -z'
6 'x-1/2, y, -z-1/2'
7 'x, -y-1/2, z'
8 '-x-1/2, y-1/2, z-1/2'

loop_
_atom_site_label
_atom_site_type_symbol
_atom_site_fract_x
_atom_site_fract_y
_atom_site_fract_z
_atom_site_U_iso_or_equiv
_atom_site_adp_type
_atom_site_occupancy
_atom_site_symmetry_multiplicity
_atom_site_calc_flag
_atom_site_refinement_flags
_atom_site_disorder_assembly
_atom_site_disorder_group
Pb1 Pb 0.15952(8) 0.7500 0.24629(3) 0.0713(3) Uani 1 2 d S . .
Cl1 Cl -0.0227(7) 0.7500 0.3712(3) 0.1063(16) Uani 1 2 d S . .
Cl2 Cl 0.3962(5) 0.5480(4) 0.3049(3) 0.1169(13) Uani 1 1 d . . .
Cl3 Cl 0.6143(14) 0.7500 0.4682(7) 0.243(5) Uani 1 2 d SU . .
N1 N 0.216(4) 0.7500 0.5891(17) 0.185(6) Uani 1 2 d SU . .
C1 C 0.387(4) 0.7500 0.4788(19) 0.218(6) Uani 1 2 d SDU . .
H1A H 0.3345 0.8348 0.4583 0.262 Uiso 0.50 1 calc PR . .
H1B H 0.3345 0.6652 0.4583 0.262 Uiso 0.50 1 calc PR . .
C2 C 0.391(5) 0.7500 0.5666(19) 0.206(6) Uani 1 2 d SDU . .
H2A H 0.4486 0.6659 0.5853 0.247 Uiso 0.50 1 calc PR . .
H2B H 0.4486 0.8341 0.5853 0.247 Uiso 0.50 1 calc PR . .
C3 C 0.254(5) 0.7500 0.6711(19) 0.205(8) Uani 1 2 d SU . .
H3A H 0.1522 0.7500 0.7006 0.307 Uiso 1 2 d SR . .
H3B H 0.3178 0.6646 0.6838 0.307 Uiso 1 1 d R . .
C4 C 0.124(3) 0.625(3) 0.5741(15) 0.200(6) Uani 1 1 d U . .
H4A H 0.1710 0.5419 0.5989 0.239 Uiso 1 1 calc R . .
H4B H 0.1127 0.6067 0.5208 0.239 Uiso 1 1 calc R . .
C5 C -0.051(3) 0.677(3) 0.6118(14) 0.203(7) Uani 1 1 d U . .
H5A H -0.1462 0.6408 0.5832 0.243 Uiso 1 1 calc R . .
H5B H -0.0599 0.6408 0.6626 0.243 Uiso 1 1 calc R . .

loop_
_atom_site_aniso_label
_atom_site_aniso_U_11
_atom_site_aniso_U_22
_atom_site_aniso_U_33
_atom_site_aniso_U_23
_atom_site_aniso_U_13
_atom_site_aniso_U_12
Pb1 0.0585(5) 0.0717(5) 0.0836(5) 0.000 0.0037(3) 0.000
Cl1 0.102(4) 0.131(4) 0.086(3) 0.000 0.011(3) 0.000
Cl2 0.124(3) 0.085(2) 0.142(3) 0.027(2) 0.007(2) 0.004(2)
Cl3 0.183(8) 0.363(15) 0.184(9) 0.000 0.001(7) 0.000
N1 0.155(11) 0.221(14) 0.178(11) 0.000 -0.018(10) 0.000
C1 0.178(10) 0.287(15) 0.191(12) 0.000 -0.003(11) 0.000
C2 0.166(11) 0.258(15) 0.193(12) 0.000 -0.007(10) 0.000
C3 0.203(19) 0.23(2) 0.176(12) 0.000 -0.017(12) 0.000
C4 0.177(12) 0.219(15) 0.203(12) -0.004(8) -0.012(10) -0.012(7)
C5 0.177(12) 0.215(16) 0.217(14) -0.002(11) 0.002(12) -0.027(10)

loop_
_atom_type_symbol
_atom_type_description
_atom_type_scat_dispersion_real
_atom_type_scat_dispersion_imag
_atom_type_scat_source
C C 0.0033 0.0016 'International Tables Vol C Tables 4.2.6.8 and 6.1.1.4'
H H 0.0000 0.0000 'International Tables Vol C Tables 4.2.6.8 and 6.1.1.4'
Cl Cl 0.1484 0.1585 'International Tables Vol C Tables 4.2.6.8 and 6.1.1.4'
N N 0.0061 0.0033 'International Tables Vol C Tables 4.2.6.8 and 6.1.1.4'
Pb Pb -3.3944 10.1111 'International Tables Vol C Tables 4.2.6.8 and 6.1.1.4'

loop_
_geom_angle_atom_site_label_1
_geom_angle_atom_site_label_2
_geom_angle_atom_site_label_3
_geom_angle
_geom_angle_site_symmetry_1
_geom_angle_site_symmetry_3
_geom_angle_publ_flag
Cl1 Pb1 Cl2 92.89(13) . 7_575 ?
Cl1 Pb1 Cl2 82.81(13) . 6_556 ?
Cl1 Pb1 Cl2 92.89(13) . . ?
Cl1 Pb1 Cl2 82.81(13) . 4_465 ?
Cl2 Pb1 Cl2 79.40(16) 6_556 4_465 ?
Cl2 Pb1 Cl2 98.78(14) . 6_556 ?
Cl2 Pb1 Cl2 98.78(14) 7_575 4_465 ?
Cl2 Pb1 Cl2 82.74(18) 7_575 . ?
Cl2 Pb1 Cl2 175.50(10) 7_575 6_556 ?
Cl2 Pb1 Cl2 175.50(11) . 4_465 ?
Pb1 Cl2 Pb1 85.85(10) . 6_656 ?
C2 N1 C3 94(3) . . ?
C4 N1 C2 116(2) . . ?
C4 N1 C2 116(2) 7_575 . ?
C4 N1 C3 107(2) . . ?
C4 N1 C3 107(2) 7_575 . ?
C4 N1 C4 113(3) . 7_575 ?
Cl3 C1 H1A 112.8 . . ?
Cl3 C1 H1B 112.8 . . ?
H1A C1 H1B 110.2 . . ?
C2 C1 Cl3 95(2) . . ?
C2 C1 H1A 112.8 . . ?
C2 C1 H1B 112.8 . . ?
N1 C2 C1 105(3) . . ?
N1 C2 H2A 110.8 . . ?
N1 C2 H2B 110.8 . . ?
C1 C2 H2A 110.8 . . ?
C1 C2 H2B 110.8 . . ?
H2A C2 H2B 108.9 . . ?
N1 C3 H3A 111.3 . . ?
N1 C3 H3B 109.5 . . ?
H3A C3 H3B 107.9 . . ?
N1 C4 H4A 112.4 . . ?
N1 C4 H4B 112.4 . . ?
N1 C4 C5 97(3) . . ?
H4A C4 H4B 110.0 . . ?
C5 C4 H4A 112.4 . . ?
C5 C4 H4B 112.4 . . ?
C4 C5 H5A 110.2 . . ?
C4 C5 H5B 110.2 . . ?
C5 C5 C4 107.4(14) 7_575 . ?
C5 C5 H5A 110.2 7_575 . ?
C5 C5 H5B 110.2 7_575 . ?
H5A C5 H5B 108.5 . . ?

loop_
_geom_bond_atom_site_label_1
_geom_bond_atom_site_label_2
_geom_bond_distance
_geom_bond_site_symmetry_2
_geom_bond_publ_flag
Pb1 Cl1 2.659(5) . ?
Pb1 Cl2 2.966(4) 6_556 ?
Pb1 Cl2 2.966(4) 4_465 ?
Pb1 Cl2 2.867(4) 7_575 ?
Pb1 Cl2 2.867(4) . ?
Cl2 Pb1 2.966(4) 6_656 ?
Cl3 C1 1.82(3) . ?
N1 C2 1.45(4) . ?
N1 C3 1.50(4) . ?
N1 C4 1.41(3) 7_575 ?
N1 C4 1.41(3) . ?
C1 H1A 0.9700 . ?
C1 H1B 0.9700 . ?
C1 C2 1.569(19) . ?
C2 H2A 0.9700 . ?
C2 H2B 0.9700 . ?
C3 H3A 0.9658 . ?
C3 H3B 0.9738 . ?
C4 H4A 0.9700 . ?
C4 H4B 0.9700 . ?
C4 C5 1.62(3) . ?
C5 C5 1.38(5) 7_575 ?
C5 H5A 0.9700 . ?
C5 H5B 0.9700 . ?

loop_
_geom_torsion_atom_site_label_1
_geom_torsion_atom_site_label_2
_geom_torsion_atom_site_label_3
_geom_torsion_atom_site_label_4
_geom_torsion
_geom_torsion_site_symmetry_1
_geom_torsion_site_symmetry_2
_geom_torsion_site_symmetry_3
_geom_torsion_site_symmetry_4
_geom_torsion_publ_flag
Cl1 Pb1 Cl2 Pb1 -130.41(12) . . . 6_656 ?
Cl2 Pb1 Cl2 Pb1 146.42(16) 6_556 . . 6_656 ?
Cl2 Pb1 Cl2 Pb1 -37.86(16) 7_575 . . 6_656 ?
Cl2 Pb1 Cl2 Pb1 -147.9(8) 4_465 . . 6_656 ?
Cl3 C1 C2 N1 180.000(8) . . . . ?
N1 C4 C5 C5 24(2) . . . 7_575 ?
C2 N1 C4 C5 178(2) . . . . ?
C3 N1 C2 C1 180.000(9) . . . . ?
C3 N1 C4 C5 74(3) . . . . ?
C4 N1 C2 C1 69(2) . . . . ?
C4 N1 C2 C1 -69(2) 7_575 . . . ?
C4 N1 C4 C5 -44(4) 7_575 . . . ?
